data_7214526
loop_
_publ_author_name
'Huang, Yihui'
'Zhu, Qilong'
'Sheng, Tianlu'
'Hu, Shengmin'
'Fu, Ruibiao'
'Shen, Chaojun'
'Tan, Chunhong'
'Wen, Yuehong'
'Bai, Songyan'
'Wu, Xintao'

_publ_section_title
;
 Lanthanide coordination polymers assembled from triazine-based flexible
 polycarboxylate ligands and their luminescent properties
;
_journal_issue 18
_journal_name_full CrystEngComm
_journal_page_first 3560
_journal_paper_doi 10.1039/c3ce27020c
_journal_volume 15
_journal_year 2013
_chemical_formula_sum 'C11 H16 N6 O11 Tb'
_chemical_formula_weight 567.22
_chemical_name_systematic
;
?
;
_space_group_IT_number 14
_symmetry_cell_setting monoclinic
_symmetry_space_group_name_Hall '-P 2ybc'
_symmetry_space_group_name_H-M 'P 1 21/c 1'
_atom_sites_solution_hydrogens geom
_atom_sites_solution_primary direct
_atom_sites_solution_secondary difmap
_audit_creation_method SHELXL-97
_cell_angle_alpha 90.00
_cell_angle_beta 93.125(6)
_cell_angle_gamma 90.00
_cell_formula_units_Z 4
_cell_length_a 11.1943(6)
_cell_length_b 15.6877(13)
_cell_length_c 9.8087(6)
_cell_measurement_reflns_used 5190
_cell_measurement_temperature 293(2)
_cell_measurement_theta_max 27.4835
_cell_measurement_theta_min 2.0793
_cell_volume 1720.0(2)
_computing_cell_refinement 'Bruker XSCANS'
_computing_data_collection 'Bruker XSCANS'
_computing_data_reduction 'Bruker SHELXTL'
_computing_molecular_graphics 'Bruker SHELXTL'
_computing_publication_material 'Bruker SHELXTL'
_computing_structure_refinement 'SHELXL-97 (Sheldrick, 1997)'
_computing_structure_solution 'SHELXS-97 (Sheldrick, 1990)'
_diffrn_ambient_temperature 293(2)
_diffrn_detector_area_resol_mean 13.6612
_diffrn_measured_fraction_theta_full 0.980
_diffrn_measured_fraction_theta_max 0.980
_diffrn_measurement_device_type 'Mercury2 (1x1 bin mode)'
_diffrn_measurement_method CCD_Profile_fitting
_diffrn_radiation_monochromator graphite
_diffrn_radiation_source 'fine-focus sealed tube'
_diffrn_radiation_type MoK\a
_diffrn_radiation_wavelength 0.71073
_diffrn_reflns_av_R_equivalents 0.0542
_diffrn_reflns_av_sigmaI/netI 0.0401
_diffrn_reflns_limit_h_max 14
_diffrn_reflns_limit_h_min -13
_diffrn_reflns_limit_k_max 20
_diffrn_reflns_limit_k_min -20
_diffrn_reflns_limit_l_max 12
_diffrn_reflns_limit_l_min -12
_diffrn_reflns_number 13312
_diffrn_reflns_theta_full 27.52
_diffrn_reflns_theta_max 27.52
_diffrn_reflns_theta_min 2.99
_exptl_absorpt_coefficient_mu 4.189
_exptl_absorpt_correction_T_max 1.0000
_exptl_absorpt_correction_T_min 0.5452
_exptl_absorpt_correction_type multi-scan
_exptl_absorpt_process_details
;
RIGAKU/MSC(2004), CrystalClear Version 1.3.6,
Rigaku/MSC, 9009 New Trails Drive, The Woodlands, TX77381-5209, USA
;
_exptl_crystal_colour Colorless
_exptl_crystal_density_diffrn 2.190
_exptl_crystal_density_method 'not measured'
_exptl_crystal_description block
_exptl_crystal_F_000 1108
_exptl_crystal_size_max 0.2000
_exptl_crystal_size_mid 0.2000
_exptl_crystal_size_min 0.2000
_refine_diff_density_max 1.064
_refine_diff_density_min -2.271
_refine_diff_density_rms 0.149
_refine_ls_extinction_method none
_refine_ls_goodness_of_fit_ref 1.051
_refine_ls_hydrogen_treatment Theo
_refine_ls_matrix_type full
_refine_ls_number_parameters 262
_refine_ls_number_reflns 3883
_refine_ls_number_restraints 0
_refine_ls_restrained_S_all 1.051
_refine_ls_R_factor_all 0.0384
_refine_ls_R_factor_gt 0.0364
_refine_ls_shift/su_max 0.001
_refine_ls_shift/su_mean 0.000
_refine_ls_structure_factor_coef Fsqd
_refine_ls_weighting_details 'calc w=1/[\s^2^(Fo^2^)+(0.0520P)^2^+2.7101P] where P=(Fo^2^+2Fc^2^)/3'
_refine_ls_weighting_scheme calc
_refine_ls_wR_factor_gt 0.0942
_refine_ls_wR_factor_ref 0.0962
_reflns_number_gt 3672
_reflns_number_total 3883
_reflns_threshold_expression >2sigma(I)
_cod_data_source_file c3ce27020c.txt
_cod_data_source_block a2
_cod_depositor_comments
;
The following automatic conversions were performed:

'_symmetry_cell_setting' value 'Monoclinic' changed to 'monoclinic'
according to
/usr/data/users/saulius/automatic-downloads/retrospective/RSC/lib/dictionaries/cif_core.dic
dictionary named 'cif_core.dic' version 2.4.2 from
2011-04-26.

'_exptl_absorpt_correction_type' value 'Multi-scan'
changed to 'multi-scan' according to
/usr/data/users/saulius/automatic-downloads/retrospective/RSC/lib/dictionaries/cif_core.dic
dictionary named 'cif_core.dic' version 2.4.2 from 2011-04-26.

Automatic conversion script
Id: cif_fix_values 2281 2013-09-26 08:29:07Z andrius 
;
_cod_original_sg_symbol_H-M P2(1)/c
_cod_database_code 7214526

loop_
_symmetry_equiv_pos_as_xyz
'x, y, z'
'-x, y+1/2, -z+1/2'
'-x, -y, -z'
'x, -y-1/2, z-1/2'

loop_
_atom_site_label
_atom_site_type_symbol
_atom_site_fract_x
_atom_site_fract_y
_atom_site_fract_z
_atom_site_U_iso_or_equiv
_atom_site_adp_type
_atom_site_occupancy
_atom_site_symmetry_multiplicity
_atom_site_calc_flag
_atom_site_refinement_flags
Tb1 Tb 0.663812(18) 0.022281(12) -0.070428(19) 0.01976(10) Uani 1 1 d .
C1 C 0.7221(4) -0.3510(3) 0.3971(5) 0.0300(10) Uani 1 1 d .
C2 C 0.6240(4) 0.0231(2) 0.2146(4) 0.0205(9) Uani 1 1 d .
C3 C 0.6683(4) 0.1476(3) 0.6467(5) 0.0264(9) Uani 1 1 d .
C4 C 0.9457(4) 0.0963(4) 0.8976(5) 0.0304(10) Uani 1 1 d .
C5 C 0.7611(6) -0.2599(3) 0.3769(6) 0.0451(14) Uani 1 1 d .
H5B H 0.8011 -0.2559 0.2918 0.054 Uiso 1 1 calc R
H5C H 0.6907 -0.2238 0.3690 0.054 Uiso 1 1 calc R
C6 C 0.5978(5) 0.0178(3) 0.3641(5) 0.0271(11) Uani 1 1 d .
H6B H 0.5286 0.0530 0.3799 0.032 Uiso 1 1 calc R
H6C H 0.5773 -0.0406 0.3855 0.032 Uiso 1 1 calc R
C7 C 0.7027(5) 0.1325(3) 0.4992(4) 0.0277(10) Uani 1 1 d .
H7A H 0.6501 0.1660 0.4385 0.033 Uiso 1 1 calc R
H7B H 0.7836 0.1530 0.4900 0.033 Uiso 1 1 calc R
C8 C 1.0316(4) 0.0748(4) 0.7891(4) 0.0295(10) Uani 1 1 d .
H8A H 1.0172 0.1137 0.7131 0.035 Uiso 1 1 calc R
H8B H 1.1124 0.0849 0.8263 0.035 Uiso 1 1 calc R
C9 C 0.8443(4) -0.1466(3) 0.5195(5) 0.0257(9) Uani 1 1 d .
C10 C 0.7780(4) -0.0114(3) 0.5055(4) 0.0208(9) Uani 1 1 d .
C11 C 0.9396(4) -0.0367(3) 0.6470(5) 0.0246(9) Uani 1 1 d .
N1 N 0.8408(4) -0.2284(3) 0.4871(4) 0.0334(9) Uani 1 1 d .
H1A H 0.8867 -0.2636 0.5323 0.040 Uiso 1 1 calc R
N2 N 0.6966(4) 0.0448(3) 0.4560(4) 0.0238(8) Uani 1 1 d .
N3 N 1.0248(4) -0.0115(3) 0.7372(4) 0.0302(9) Uani 1 1 d .
H3A H 1.0780 -0.0478 0.7659 0.036 Uiso 1 1 calc R
N4 N 0.9323(3) -0.1214(3) 0.6149(4) 0.0266(8) Uani 1 1 d .
N5 N 0.7668(4) -0.0923(2) 0.4632(4) 0.0244(8) Uani 1 1 d .
N6 N 0.8645(4) 0.0204(2) 0.5926(4) 0.0235(8) Uani 1 1 d .
O1 O 0.7257(4) -0.3828(3) 0.5131(4) 0.0409(9) Uani 1 1 d .
O2 O 0.6839(4) -0.3929(2) 0.2930(4) 0.0397(9) Uani 1 1 d .
O3 O 0.5404(3) 0.0027(3) 0.1280(3) 0.0291(7) Uani 1 1 d .
O4 O 0.7235(3) 0.0460(2) 0.1762(3) 0.0279(7) Uani 1 1 d .
O5 O 0.6424(3) 0.0843(2) 0.7161(3) 0.0328(8) Uani 1 1 d .
O6 O 0.6712(4) 0.2229(3) 0.6877(4) 0.0527(12) Uani 1 1 d .
O7 O 0.8617(3) 0.0443(3) 0.9168(4) 0.0380(9) Uani 1 1 d .
O8 O 0.9629(4) 0.1642(3) 0.9584(4) 0.0473(10) Uani 1 1 d .
O9W O 0.6180(6) 0.1638(3) -0.0231(6) 0.0770(18) Uani 1 1 d .
H9WA H 0.6253 0.1732 0.0623 0.092 Uiso 1 1 d R
H9WB H 0.5462 0.1744 -0.0508 0.092 Uiso 1 1 d R
O10W O 0.9123(4) 0.2074(3) 0.2133(4) 0.0498(11) Uani 1 1 d .
H10A H 0.8464 0.2226 0.2362 0.060 Uiso 1 1 d R
H10B H 0.9171 0.1992 0.1338 0.060 Uiso 1 1 d R
O11W O 0.4532(10) 0.2725(7) -0.1374(14) 0.203(6) Uani 1 1 d .
H11A H 0.4486 0.3021 -0.0653 0.243 Uiso 1 1 d R
H11B H 0.4441 0.3054 -0.2059 0.243 Uiso 1 1 d R

loop_
_atom_site_aniso_label
_atom_site_aniso_U_11
_atom_site_aniso_U_22
_atom_site_aniso_U_33
_atom_site_aniso_U_23
_atom_site_aniso_U_13
_atom_site_aniso_U_12
Tb1 0.01836(15) 0.02477(14) 0.01598(13) 0.00099(6) -0.00049(9) -0.00355(7)
C1 0.031(2) 0.032(2) 0.027(2) -0.0025(18) -0.0005(18) 0.005(2)
C2 0.022(2) 0.025(2) 0.0145(19) -0.0005(13) -0.0019(16) 0.0033(15)
C3 0.030(2) 0.027(2) 0.022(2) -0.0014(17) 0.0006(16) -0.0028(19)
C4 0.020(2) 0.047(3) 0.024(2) 0.0011(19) -0.0019(17) -0.002(2)
C5 0.075(4) 0.027(3) 0.033(3) -0.003(2) -0.008(3) -0.005(3)
C6 0.024(2) 0.043(3) 0.014(2) 0.0023(16) -0.0035(17) -0.0005(18)
C7 0.042(3) 0.023(2) 0.017(2) 0.0055(15) -0.0022(18) 0.004(2)
C8 0.020(2) 0.050(3) 0.019(2) -0.0052(19) 0.0012(16) -0.011(2)
C9 0.029(2) 0.022(2) 0.026(2) 0.0006(17) 0.0023(17) -0.0006(18)
C10 0.026(2) 0.020(2) 0.0156(19) 0.0007(15) 0.0015(16) -0.0019(18)
C11 0.020(2) 0.029(2) 0.025(2) 0.0008(17) 0.0031(18) -0.0015(18)
N1 0.039(2) 0.023(2) 0.037(2) -0.0009(16) -0.0086(18) 0.0013(18)
N2 0.032(2) 0.0235(17) 0.0148(16) -0.0032(14) -0.0078(15) 0.0006(17)
N3 0.018(2) 0.042(3) 0.030(2) -0.0016(18) -0.0095(16) 0.0012(17)
N4 0.0234(19) 0.025(2) 0.031(2) 0.0015(15) -0.0018(15) 0.0012(16)
N5 0.029(2) 0.0191(18) 0.0241(18) -0.0031(14) -0.0030(15) -0.0015(16)
N6 0.027(2) 0.024(2) 0.0187(17) 0.0010(12) -0.0041(15) -0.0059(14)
O1 0.055(2) 0.037(2) 0.0294(18) 0.0027(15) -0.0036(16) -0.0113(18)
O2 0.060(3) 0.0270(19) 0.0312(18) -0.0003(14) -0.0074(17) -0.0030(18)
O3 0.0169(16) 0.0542(19) 0.0157(14) 0.0026(16) -0.0033(11) -0.0060(17)
O4 0.0195(16) 0.0406(18) 0.0233(16) 0.0011(14) -0.0014(12) -0.0044(15)
O5 0.038(2) 0.038(2) 0.0224(16) 0.0095(14) -0.0001(14) -0.0063(16)
O6 0.081(3) 0.034(2) 0.044(2) -0.0117(17) 0.018(2) -0.011(2)
O7 0.0220(18) 0.058(2) 0.0344(19) 0.0010(17) 0.0053(15) -0.0151(17)
O8 0.046(2) 0.053(2) 0.044(2) -0.0148(18) 0.0106(18) -0.011(2)
O9W 0.126(5) 0.026(2) 0.073(3) -0.007(2) -0.053(3) 0.012(3)
O10W 0.054(3) 0.059(3) 0.035(2) -0.0015(18) -0.0067(18) 0.017(2)
O11W 0.177(11) 0.162(11) 0.254(14) 0.060(10) -0.119(10) 0.023(9)

loop_
_atom_type_symbol
_atom_type_description
_atom_type_scat_dispersion_real
_atom_type_scat_dispersion_imag
_atom_type_scat_source
C C 0.0033 0.0016 'International Tables Vol C Tables 4.2.6.8 and 6.1.1.4'
H H 0.0000 0.0000 'International Tables Vol C Tables 4.2.6.8 and 6.1.1.4'
N N 0.0061 0.0033 'International Tables Vol C Tables 4.2.6.8 and 6.1.1.4'
O O 0.0106 0.0060 'International Tables Vol C Tables 4.2.6.8 and 6.1.1.4'
Tb Tb -0.1723 4.1537 'International Tables Vol C Tables 4.2.6.8 and 6.1.1.4'

loop_
_geom_angle_atom_site_label_1
_geom_angle_atom_site_label_2
_geom_angle_atom_site_label_3
_geom_angle
_geom_angle_site_symmetry_1
_geom_angle_site_symmetry_3
O7 Tb1 O5 86.48(13) 1_554 1_554
O7 Tb1 O9W 95.3(2) 1_554 .
O5 Tb1 O9W 76.49(17) 1_554 .
O7 Tb1 O3 162.96(12) 1_554 3_655
O5 Tb1 O3 78.56(12) 1_554 3_655
O9W Tb1 O3 89.14(19) . 3_655
O7 Tb1 O1 83.89(15) 1_554 4
O5 Tb1 O1 134.43(13) 1_554 4
O9W Tb1 O1 148.68(15) . 4
O3 Tb1 O1 100.74(15) 3_655 4
O7 Tb1 O2 88.70(15) 1_554 4
O5 Tb1 O2 82.02(13) 1_554 4
O9W Tb1 O2 157.83(15) . 4
O3 Tb1 O2 81.24(14) 3_655 4
O1 Tb1 O2 53.39(12) 4 4
O7 Tb1 O3 131.13(12) 1_554 .
O5 Tb1 O3 137.14(12) 1_554 .
O9W Tb1 O3 79.8(2) . .
O3 Tb1 O3 65.85(12) 3_655 .
O1 Tb1 O3 77.48(14) 4 .
O2 Tb1 O3 113.60(14) 4 .
O7 Tb1 O4 79.57(12) 1_554 .
O5 Tb1 O4 145.40(13) 1_554 .
O9W Tb1 O4 73.51(15) . .
O3 Tb1 O4 117.44(10) 3_655 .
O1 Tb1 O4 75.58(12) 4 .
O2 Tb1 O4 128.63(12) 4 .
O3 Tb1 O4 52.21(10) . .
O7 Tb1 C1 84.53(16) 1_554 4
O5 Tb1 C1 108.40(13) 1_554 4
O9W Tb1 C1 175.07(16) . 4
O3 Tb1 C1 92.43(15) 3_655 4
O1 Tb1 C1 26.38(13) 4 4
O2 Tb1 C1 27.07(13) 4 4
O3 Tb1 C1 96.60(15) . 4
O4 Tb1 C1 101.64(13) . 4
O7 Tb1 C2 105.08(14) 1_554 .
O5 Tb1 C2 150.70(12) 1_554 .
O9W Tb1 C2 75.70(17) . .
O3 Tb1 C2 91.96(12) 3_655 .
O1 Tb1 C2 74.34(11) 4 .
O2 Tb1 C2 124.27(12) 4 .
O3 Tb1 C2 26.34(12) . .
O4 Tb1 C2 25.89(12) . .
C1 Tb1 C2 99.57(12) 4 .
O1 C1 O2 121.5(5) . .
O1 C1 C5 120.4(5) . .
O2 C1 C5 118.1(4) . .
O1 C1 Tb1 60.3(3) . 4_556
O2 C1 Tb1 61.4(3) . 4_556
C5 C1 Tb1 176.5(4) . 4_556
O4 C2 O3 120.5(4) . .
O4 C2 C6 122.1(4) . .
O3 C2 C6 117.3(4) . .
O4 C2 Tb1 61.1(2) . .
O3 C2 Tb1 59.5(2) . .
C6 C2 Tb1 176.0(3) . .
O5 C3 O6 125.5(4) . .
O5 C3 C7 118.0(4) . .
O6 C3 C7 116.5(4) . .
O8 C4 O7 125.7(5) . .
O8 C4 C8 116.5(4) . .
O7 C4 C8 117.8(5) . .
N1 C5 C1 113.2(5) . .
N1 C5 H5B 108.9 . .
C1 C5 H5B 108.9 . .
N1 C5 H5C 108.9 . .
C1 C5 H5C 108.9 . .
H5B C5 H5C 107.7 . .
N2 C6 C2 113.9(4) . .
N2 C6 H6B 108.8 . .
C2 C6 H6B 108.8 . .
N2 C6 H6C 108.8 . .
C2 C6 H6C 108.8 . .
H6B C6 H6C 107.7 . .
N2 C7 C3 114.4(4) . .
N2 C7 H7A 108.6 . .
C3 C7 H7A 108.6 . .
N2 C7 H7B 108.6 . .
C3 C7 H7B 108.6 . .
H7A C7 H7B 107.6 . .
N3 C8 C4 115.7(4) . .
N3 C8 H8A 108.4 . .
C4 C8 H8A 108.4 . .
N3 C8 H8B 108.4 . .
C4 C8 H8B 108.4 . .
H8A C8 H8B 107.4 . .
N5 C9 N1 121.2(4) . .
N5 C9 N4 122.0(4) . .
N1 C9 N4 116.9(4) . .
N5 C10 N2 117.5(4) . .
N5 C10 N6 126.7(4) . .
N2 C10 N6 115.9(4) . .
N6 C11 N3 119.1(5) . .
N6 C11 N4 122.5(4) . .
N3 C11 N4 118.4(5) . .
C9 N1 C5 121.2(4) . .
C9 N1 H1A 119.4 . .
C5 N1 H1A 119.4 . .
C10 N2 C7 120.1(4) . .
C10 N2 C6 120.9(4) . .
C7 N2 C6 119.0(4) . .
C11 N3 C8 122.4(4) . .
C11 N3 H3A 118.8 . .
C8 N3 H3A 118.8 . .
C11 N4 C9 117.8(4) . .
C9 N5 C10 115.8(4) . .
C11 N6 C10 115.1(4) . .
C1 O1 Tb1 93.3(3) . 4_556
C1 O2 Tb1 91.5(3) . 4_556
C2 O3 Tb1 150.7(3) . 3_655
C2 O3 Tb1 94.1(3) . .
Tb1 O3 Tb1 114.15(12) 3_655 .
C2 O4 Tb1 93.0(3) . .
C3 O5 Tb1 144.5(3) . 1_556
C4 O7 Tb1 147.9(4) . 1_556
Tb1 O9W H9WA 110.6 . .
Tb1 O9W H9WB 109.7 . .
H9WA O9W H9WB 108.6 . .
H10A O10W H10B 115.3 . .
H11A O11W H11B 108.4 . .

loop_
_geom_bond_atom_site_label_1
_geom_bond_atom_site_label_2
_geom_bond_distance
_geom_bond_site_symmetry_2
Tb1 O7 2.253(3) 1_554
Tb1 O5 2.310(3) 1_554
Tb1 O9W 2.331(5) .
Tb1 O3 2.357(3) 3_655
Tb1 O1 2.425(4) 4
Tb1 O2 2.449(4) 4
Tb1 O3 2.467(3) .
Tb1 O4 2.502(3) .
Tb1 C1 2.788(5) 4
Tb1 C2 2.855(4) .
C1 O1 1.241(6) .
C1 O2 1.269(6) .
C1 C5 1.510(8) .
C1 Tb1 2.788(5) 4_556
C2 O4 1.248(6) .
C2 O3 1.270(6) .
C2 C6 1.513(6) .
C3 O5 1.246(6) .
C3 O6 1.247(6) .
C3 C7 1.536(6) .
C4 O8 1.230(7) .
C4 O7 1.266(6) .
C4 C8 1.512(6) .
C5 N1 1.451(7) .
C5 H5B 0.9700 .
C5 H5C 0.9700 .
C6 N2 1.452(6) .
C6 H6B 0.9700 .
C6 H6C 0.9700 .
C7 N2 1.440(6) .
C7 H7A 0.9700 .
C7 H7B 0.9700 .
C8 N3 1.447(7) .
C8 H8A 0.9700 .
C8 H8B 0.9700 .
C9 N5 1.315(6) .
C9 N1 1.323(6) .
C9 N4 1.379(6) .
C10 N5 1.339(6) .
C10 N2 1.340(6) .
C10 N6 1.351(6) .
C11 N6 1.321(6) .
C11 N3 1.326(6) .
C11 N4 1.367(6) .
N1 H1A 0.8600 .
N3 H3A 0.8600 .
O1 Tb1 2.425(4) 4_556
O2 Tb1 2.449(4) 4_556
O3 Tb1 2.357(3) 3_655
O5 Tb1 2.310(3) 1_556
O7 Tb1 2.253(3) 1_556
O9W H9WA 0.8500 .
O9W H9WB 0.8500 .
O10W H10A 0.8181 .
O10W H10B 0.7945 .
O11W H11A 0.8500 .
O11W H11B 0.8499 .

loop_
_geom_hbond_atom_site_label_D
_geom_hbond_atom_site_label_H
_geom_hbond_atom_site_label_A
_geom_hbond_distance_DH
_geom_hbond_distance_HA
_geom_hbond_distance_DA
_geom_hbond_angle_DHA
_geom_hbond_site_symmetry_A
N1 H1A O8 0.86 2.03 2.797(6) 148.5 2_746
N3 H3A O4 0.86 2.26 2.948(5) 136.6 3_756
O9W H9WA O6 0.85 2.09 2.767(7) 136.3 4_565
O9W H9WB O11W 0.85 2.02 2.709(10) 137.8 .
O10W H10A O6 0.82 2.17 2.910(6) 150.7 4_565
O10W H10B O8 0.79 1.90 2.680(6) 165.8 1_554
O11W H11B O2 0.85 2.13 2.828(10) 139.4 3_655
